data_2242655
loop_
_publ_author_name
'Zainuri, Dian Alwani'
'Razak, Ibrahim Abdul'
'Arshad, Suhana'

_publ_section_title
;
 Crystal structures, DFT studies and UV--visible absorption spectra of two
 anthracenyl chalcone derivatives
;
_journal_coeditor_code HB7770
_journal_issue 10
_journal_name_full 'Acta Crystallographica Section E'
_journal_page_first 1491
_journal_page_last 1496
_journal_paper_doi 10.1107/S2056989018013087
_journal_volume 74
_journal_year 2018
_chemical_formula_iupac 'C25 H17 N O'
_chemical_formula_moiety 'C25 H17 N O'
_chemical_formula_sum 'C25 H17 N O'
_chemical_formula_weight 347.39
_chemical_name_systematic
;
(<i>E</i>)-1-(Anthracen-9-yl)-3-(3<i>H</i>-indol-2-yl)prop-2-en-1-one
;
_space_group_crystal_system triclinic
_space_group_IT_number 2
_space_group_name_Hall '-P 1'
_space_group_name_H-M_alt 'P -1'
_symmetry_space_group_name_Hall '-P 1'
_symmetry_space_group_name_H-M 'P -1'
_atom_sites_solution_hydrogens mixed
_atom_sites_solution_primary direct
_audit_creation_method SHELXL-2014/7
_cell_angle_alpha 100.315(6)
_cell_angle_beta 98.456(6)
_cell_angle_gamma 103.336(6)
_cell_formula_units_Z 2
_cell_length_a 8.542(2)
_cell_length_b 9.500(3)
_cell_length_c 11.521(3)
_cell_measurement_reflns_used 1617
_cell_measurement_temperature 296(2)
_cell_measurement_theta_max 19.32
_cell_measurement_theta_min 2.50
_cell_volume 877.5(4)
_computing_cell_refinement
;
SAINT (Bruker, 2009)
;
_computing_data_collection
;
APEX2 (Bruker, 2009)
;
_computing_data_reduction
;
SAINT (Bruker, 2009)
;
_computing_molecular_graphics
;
SHELXTL (Sheldrick, 2008)
;
_computing_publication_material
;
SHELXTL  (Sheldrick, 2008) and PLATON (Spek, 2009)
;
_computing_structure_refinement
;
<i>SHELXL2014/7</i> (Sheldrick, 2015)
;
_computing_structure_solution
;
SHELXTL (Sheldrick, 2008)
;
_diffrn_ambient_temperature 296(2)
_diffrn_measured_fraction_theta_full 1.000
_diffrn_measured_fraction_theta_max 0.996
_diffrn_measurement_device_type 'Bruker SMART APEXII Duo CCD'
_diffrn_measurement_method '\f and \w scans'
_diffrn_radiation_type MoK\a
_diffrn_radiation_wavelength 0.71073
_diffrn_reflns_av_R_equivalents 0.0791
_diffrn_reflns_av_unetI/netI 0.0712
_diffrn_reflns_limit_h_max 11
_diffrn_reflns_limit_h_min -11
_diffrn_reflns_limit_k_max 12
_diffrn_reflns_limit_k_min -12
_diffrn_reflns_limit_l_max 15
_diffrn_reflns_limit_l_min -15
_diffrn_reflns_number 23662
_diffrn_reflns_theta_full 25.242
_diffrn_reflns_theta_max 27.687
_diffrn_reflns_theta_min 1.832
_diffrn_source 'fine-focus sealed tube'
_exptl_absorpt_coefficient_mu 0.080
_exptl_absorpt_correction_T_max 0.9638
_exptl_absorpt_correction_T_min 0.8909
_exptl_absorpt_correction_type multi-scan
_exptl_absorpt_process_details
;
(<i>SADABS</i>; Bruker, 2009)
;
_exptl_crystal_colour brown
_exptl_crystal_density_diffrn 1.315
_exptl_crystal_description plate
_exptl_crystal_F_000 364
_exptl_crystal_size_max 0.332
_exptl_crystal_size_mid 0.142
_exptl_crystal_size_min 0.066
_refine_diff_density_max 0.192
_refine_diff_density_min -0.162
_refine_ls_extinction_method none
_refine_ls_goodness_of_fit_ref 1.009
_refine_ls_hydrogen_treatment mixed
_refine_ls_matrix_type full
_refine_ls_number_parameters 248
_refine_ls_number_reflns 4086
_refine_ls_number_restraints 0
_refine_ls_restrained_S_all 1.009
_refine_ls_R_factor_all 0.1505
_refine_ls_R_factor_gt 0.0610
_refine_ls_shift/su_max 0.000
_refine_ls_shift/su_mean 0.000
_refine_ls_structure_factor_coef Fsqd
_refine_ls_weighting_details 'w=1/[\s^2^(Fo^2^)+(0.0757P)^2^] where P=(Fo^2^+2Fc^2^)/3'
_refine_ls_weighting_scheme calc
_refine_ls_wR_factor_gt 0.1397
_refine_ls_wR_factor_ref 0.1773
_reflns_number_gt 1878
_reflns_number_total 4086
_reflns_threshold_expression 'I > 2\s(I)'
_cod_data_source_file hb7770sup1.cif
_cod_data_source_block I
_cod_database_code 2242655
_shelx_space_group_comment
;
The symmetry employed for this shelxl refinement is uniquely defined
by the following loop, which should always be used as a source of
symmetry information in preference to the above space-group names.
They are only intended as comments.
;
_shelx_estimated_absorpt_t_min 0.974
_shelx_estimated_absorpt_t_max 0.995

loop_
_space_group_symop_operation_xyz
'x, y, z'
'-x, -y, -z'

loop_
_atom_site_type_symbol
_atom_site_label
_atom_site_fract_x
_atom_site_fract_y
_atom_site_fract_z
_atom_site_U_iso_or_equiv
_atom_site_adp_type
_atom_site_calc_flag
_atom_site_occupancy
N N1 0.1118(2) 0.3227(2) 0.46075(17) 0.0521(5) Uani d 1
H H1A 0.029(4) 0.225(3) 0.440(3) 0.120(11) Uiso d 1
O O1 0.1474(2) -0.08316(18) 0.69408(16) 0.0727(6) Uani d 1
C C1 0.5129(3) 0.0493(2) 0.8102(2) 0.0464(6) Uani d 1
C C2 0.5257(3) -0.0546(3) 0.7111(2) 0.0638(7) Uani d 1
H H2A 0.4392 -0.0897 0.6452 0.077 Uiso calc 1
C C3 0.6616(4) -0.1046(3) 0.7097(3) 0.0748(8) Uani d 1
H H3A 0.6675 -0.1724 0.6424 0.090 Uiso calc 1
C C4 0.7930(3) -0.0563(3) 0.8075(3) 0.0738(8) Uani d 1
H H4A 0.8847 -0.0933 0.8060 0.089 Uiso calc 1
C C5 0.7867(3) 0.0448(3) 0.9049(3) 0.0643(7) Uani d 1
H H5A 0.8750 0.0775 0.9696 0.077 Uiso calc 1
C C6 0.6482(3) 0.1010(3) 0.9093(2) 0.0500(6) Uani d 1
C C7 0.6383(3) 0.2053(3) 1.0069(2) 0.0585(7) Uani d 1
H H7A 0.7270 0.2394 1.0713 0.070 Uiso calc 1
C C8 0.5036(3) 0.2610(2) 1.0133(2) 0.0507(6) Uani d 1
C C9 0.4962(3) 0.3661(3) 1.1128(2) 0.0661(7) Uani d 1
H H9A 0.5863 0.4026 1.1760 0.079 Uiso calc 1
C C10 0.3595(4) 0.4164(3) 1.1192(2) 0.0740(8) Uani d 1
H H10A 0.3573 0.4873 1.1856 0.089 Uiso calc 1
C C11 0.2231(4) 0.3603(3) 1.0251(2) 0.0670(7) Uani d 1
H H11A 0.1291 0.3927 1.0305 0.080 Uiso calc 1
C C12 0.2252(3) 0.2595(3) 0.9262(2) 0.0542(6) Uani d 1
H H12A 0.1330 0.2245 0.8647 0.065 Uiso calc 1
C C13 0.3654(3) 0.2069(2) 0.91520(19) 0.0456(6) Uani d 1
C C14 0.3744(3) 0.1041(2) 0.81509(19) 0.0450(6) Uani d 1
C C15 0.2306(3) 0.0455(3) 0.7113(2) 0.0511(6) Uani d 1
C C16 0.1929(3) 0.1394(3) 0.6318(2) 0.0578(7) Uani d 1
H H16A 0.0974 0.1018 0.5734 0.069 Uiso calc 1
C C17 0.2810(3) 0.2731(3) 0.6344(2) 0.0512(6) Uani d 1
H H17A 0.3750 0.3112 0.6943 0.061 Uiso calc 1
C C18 0.2472(3) 0.3663(3) 0.5544(2) 0.0496(6) Uani d 1
C C19 0.3340(3) 0.5069(3) 0.5521(2) 0.0552(7) Uani d 1
H H19A 0.4298 0.5625 0.6057 0.066 Uiso calc 1
C C20 0.2550(3) 0.5523(3) 0.4566(2) 0.0518(6) Uani d 1
C C21 0.2817(3) 0.6796(3) 0.4082(2) 0.0659(8) Uani d 1
H H21A 0.3726 0.7595 0.4423 0.079 Uiso calc 1
C C22 0.1735(4) 0.6848(3) 0.3112(3) 0.0679(8) Uani d 1
H H22A 0.1904 0.7692 0.2795 0.081 Uiso calc 1
C C23 0.0375(4) 0.5655(3) 0.2584(2) 0.0733(8) Uani d 1
H H23A -0.0341 0.5721 0.1917 0.088 Uiso calc 1
C C24 0.0059(3) 0.4386(3) 0.3016(2) 0.0592(7) Uani d 1
H H24A -0.0848 0.3591 0.2659 0.071 Uiso calc 1
C C25 0.1152(3) 0.4350(3) 0.4005(2) 0.0500(6) Uani d 1

loop_
_atom_site_aniso_label
_atom_site_aniso_U_11
_atom_site_aniso_U_22
_atom_site_aniso_U_33
_atom_site_aniso_U_12
_atom_site_aniso_U_13
_atom_site_aniso_U_23
N1 0.0520(12) 0.0517(13) 0.0477(12) 0.0149(10) -0.0024(10) 0.0073(10)
O1 0.0678(12) 0.0495(11) 0.0815(13) 0.0003(9) -0.0138(10) 0.0080(9)
C1 0.0471(14) 0.0451(13) 0.0460(14) 0.0126(11) 0.0020(11) 0.0126(11)
C2 0.0585(17) 0.0599(16) 0.0684(18) 0.0203(13) 0.0026(14) 0.0043(14)
C3 0.080(2) 0.0659(18) 0.080(2) 0.0282(16) 0.0186(18) 0.0053(15)
C4 0.0623(19) 0.0707(19) 0.099(2) 0.0304(15) 0.0174(18) 0.0289(18)
C5 0.0483(16) 0.0729(18) 0.075(2) 0.0183(13) 0.0031(14) 0.0303(16)
C6 0.0478(14) 0.0496(14) 0.0516(15) 0.0127(11) 0.0006(12) 0.0165(12)
C7 0.0502(15) 0.0668(17) 0.0497(16) 0.0084(12) -0.0084(12) 0.0147(13)
C8 0.0534(15) 0.0484(14) 0.0424(14) 0.0075(11) -0.0014(12) 0.0066(11)
C9 0.0693(19) 0.0733(18) 0.0418(16) 0.0098(15) -0.0038(13) 0.0009(13)
C10 0.096(2) 0.0666(18) 0.0500(17) 0.0184(16) 0.0105(17) -0.0047(14)
C11 0.0762(19) 0.0655(17) 0.0626(18) 0.0295(14) 0.0132(15) 0.0089(15)
C12 0.0552(15) 0.0560(15) 0.0477(15) 0.0168(12) -0.0032(12) 0.0098(12)
C13 0.0511(14) 0.0417(13) 0.0409(13) 0.0114(11) 0.0009(11) 0.0092(11)
C14 0.0472(14) 0.0405(13) 0.0410(14) 0.0094(10) -0.0038(11) 0.0061(11)
C15 0.0528(15) 0.0464(15) 0.0492(15) 0.0140(12) -0.0008(12) 0.0055(12)
C16 0.0595(16) 0.0549(16) 0.0466(15) 0.0095(13) -0.0127(12) 0.0057(12)
C17 0.0494(14) 0.0595(16) 0.0372(13) 0.0127(12) -0.0057(11) 0.0054(11)
C18 0.0474(14) 0.0586(16) 0.0384(13) 0.0149(11) -0.0006(11) 0.0055(12)
C19 0.0507(15) 0.0568(16) 0.0472(15) 0.0039(12) 0.0043(12) 0.0014(12)
C20 0.0602(15) 0.0535(15) 0.0409(14) 0.0165(12) 0.0084(12) 0.0081(12)
C21 0.0749(19) 0.0565(17) 0.0635(18) 0.0122(13) 0.0173(15) 0.0099(14)
C22 0.089(2) 0.0629(18) 0.0635(18) 0.0300(16) 0.0211(17) 0.0262(15)
C23 0.083(2) 0.090(2) 0.0588(18) 0.0460(18) 0.0058(16) 0.0216(17)
C24 0.0608(16) 0.0623(17) 0.0525(16) 0.0232(13) -0.0049(13) 0.0113(13)
C25 0.0566(15) 0.0505(14) 0.0469(14) 0.0231(12) 0.0088(12) 0.0104(12)

loop_
_atom_type_symbol
_atom_type_description
_atom_type_scat_dispersion_real
_atom_type_scat_dispersion_imag
_atom_type_scat_source
C C 0.0033 0.0016 'International Tables Vol C Tables 4.2.6.8 and 6.1.1.4'
H H 0.0000 0.0000 'International Tables Vol C Tables 4.2.6.8 and 6.1.1.4'
N N 0.0061 0.0033 'International Tables Vol C Tables 4.2.6.8 and 6.1.1.4'
O O 0.0106 0.0060 'International Tables Vol C Tables 4.2.6.8 and 6.1.1.4'

loop_
_geom_angle_atom_site_label_1
_geom_angle_atom_site_label_2
_geom_angle_atom_site_label_3
_geom_angle
C25 N1 C18 108.5(2)
C25 N1 H1A 126.2(18)
C18 N1 H1A 125.3(18)
C14 C1 C2 123.0(2)
C14 C1 C6 119.2(2)
C2 C1 C6 117.8(2)
C3 C2 C1 121.2(3)
C3 C2 H2A 119.4
C1 C2 H2A 119.4
C2 C3 C4 121.1(3)
C2 C3 H3A 119.5
C4 C3 H3A 119.5
C5 C4 C3 119.8(3)
C5 C4 H4A 120.1
C3 C4 H4A 120.1
C4 C5 C6 120.9(3)
C4 C5 H5A 119.5
C6 C5 H5A 119.5
C7 C6 C5 122.4(2)
C7 C6 C1 118.4(2)
C5 C6 C1 119.2(2)
C8 C7 C6 123.3(2)
C8 C7 H7A 118.3
C6 C7 H7A 118.3
C7 C8 C9 122.3(2)
C7 C8 C13 118.6(2)
C9 C8 C13 119.1(2)
C10 C9 C8 121.5(2)
C10 C9 H9A 119.3
C8 C9 H9A 119.3
C9 C10 C11 119.4(2)
C9 C10 H10A 120.3
C11 C10 H10A 120.3
C12 C11 C10 121.2(3)
C12 C11 H11A 119.4
C10 C11 H11A 119.4
C11 C12 C13 121.1(2)
C11 C12 H12A 119.5
C13 C12 H12A 119.5
C14 C13 C12 123.3(2)
C14 C13 C8 118.9(2)
C12 C13 C8 117.7(2)
C13 C14 C1 121.6(2)
C13 C14 C15 119.8(2)
C1 C14 C15 118.6(2)
O1 C15 C16 120.5(2)
O1 C15 C14 119.5(2)
C16 C15 C14 120.0(2)
C17 C16 C15 125.9(2)
C17 C16 H16A 117.0
C15 C16 H16A 117.0
C16 C17 C18 126.6(2)
C16 C17 H17A 116.7
C18 C17 H17A 116.7
C19 C18 N1 107.9(2)
C19 C18 C17 129.5(2)
N1 C18 C17 122.6(2)
C18 C19 C20 108.9(2)
C18 C19 H19A 125.5
C20 C19 H19A 125.5
C19 C20 C21 136.1(2)
C19 C20 C25 106.4(2)
C21 C20 C25 117.5(2)
C22 C21 C20 119.4(2)
C22 C21 H21A 120.3
C20 C21 H21A 120.3
C21 C22 C23 121.0(3)
C21 C22 H22A 119.5
C23 C22 H22A 119.5
C24 C23 C22 122.1(3)
C24 C23 H23A 119.0
C22 C23 H23A 119.0
C23 C24 C25 116.5(2)
C23 C24 H24A 121.8
C25 C24 H24A 121.8
N1 C25 C24 128.1(2)
N1 C25 C20 108.3(2)
C24 C25 C20 123.6(2)

loop_
_geom_bond_atom_site_label_1
_geom_bond_atom_site_label_2
_geom_bond_distance
N1 C25 1.370(3)
N1 C18 1.387(3)
N1 H1A 0.99(3)
O1 C15 1.229(3)
C1 C14 1.403(3)
C1 C2 1.405(3)
C1 C6 1.425(3)
C2 C3 1.353(3)
C2 H2A 0.9300
C3 C4 1.395(4)
C3 H3A 0.9300
C4 C5 1.357(4)
C4 H4A 0.9300
C5 C6 1.409(3)
C5 H5A 0.9300
C6 C7 1.386(3)
C7 C8 1.380(3)
C7 H7A 0.9300
C8 C9 1.398(3)
C8 C13 1.433(3)
C9 C10 1.366(4)
C9 H9A 0.9300
C10 C11 1.397(4)
C10 H10A 0.9300
C11 C12 1.356(3)
C11 H11A 0.9300
C12 C13 1.414(3)
C12 H12A 0.9300
C13 C14 1.395(3)
C14 C15 1.504(3)
C15 C16 1.441(3)
C16 C17 1.311(3)
C16 H16A 0.9300
C17 C18 1.431(3)
C17 H17A 0.9300
C18 C19 1.377(3)
C19 C20 1.392(3)
C19 H19A 0.9300
C20 C21 1.406(3)
C20 C25 1.410(3)
C21 C22 1.357(4)
C21 H21A 0.9300
C22 C23 1.394(4)
C22 H22A 0.9300
C23 C24 1.370(4)
C23 H23A 0.9300
C24 C25 1.374(3)
C24 H24A 0.9300

loop_
_geom_hbond_atom_site_label_D
_geom_hbond_atom_site_label_H
_geom_hbond_atom_site_label_A
_geom_hbond_site_symmetry_A
_geom_hbond_distance_DH
_geom_hbond_distance_HA
_geom_hbond_distance_DA
_geom_hbond_angle_DHA
_geom_hbond_publ_flag
N1 H1A O1 2_556 0.99(3) 2.03(3) 2.885(3) 143(3) yes
C10 H10A Cg1 1_556 0.9300 2.91 3.735(3) 142.00 yes
C22 H22A Cg2 2_666 0.9300 2.75 3.643(3) 160.00 yes

loop_
_geom_torsion_atom_site_label_1
_geom_torsion_atom_site_label_2
_geom_torsion_atom_site_label_3
_geom_torsion_atom_site_label_4
_geom_torsion
C14 C1 C2 C3 179.9(2)
C6 C1 C2 C3 0.2(4)
C1 C2 C3 C4 0.9(4)
C2 C3 C4 C5 -1.4(4)
C3 C4 C5 C6 0.6(4)
C4 C5 C6 C7 -179.4(2)
C4 C5 C6 C1 0.5(4)
C14 C1 C6 C7 -0.7(3)
C2 C1 C6 C7 179.0(2)
C14 C1 C6 C5 179.36(19)
C2 C1 C6 C5 -1.0(3)
C5 C6 C7 C8 -179.6(2)
C1 C6 C7 C8 0.4(4)
C6 C7 C8 C9 179.9(2)
C6 C7 C8 C13 1.1(4)
C7 C8 C9 C10 -177.8(2)
C13 C8 C9 C10 1.0(4)
C8 C9 C10 C11 0.9(4)
C9 C10 C11 C12 -1.6(4)
C10 C11 C12 C13 0.4(4)
C11 C12 C13 C14 -179.6(2)
C11 C12 C13 C8 1.4(3)
C7 C8 C13 C14 -2.3(3)
C9 C8 C13 C14 178.8(2)
C7 C8 C13 C12 176.7(2)
C9 C8 C13 C12 -2.1(3)
C12 C13 C14 C1 -176.9(2)
C8 C13 C14 C1 2.1(3)
C12 C13 C14 C15 0.8(3)
C8 C13 C14 C15 179.82(19)
C2 C1 C14 C13 179.7(2)
C6 C1 C14 C13 -0.6(3)
C2 C1 C14 C15 2.0(3)
C6 C1 C14 C15 -178.34(19)
C13 C14 C15 O1 -108.1(3)
C1 C14 C15 O1 69.6(3)
C13 C14 C15 C16 72.7(3)
C1 C14 C15 C16 -109.5(2)
O1 C15 C16 C17 -173.4(2)
C14 C15 C16 C17 5.7(4)
C15 C16 C17 C18 178.5(2)
C25 N1 C18 C19 0.3(3)
C25 N1 C18 C17 -179.3(2)
C16 C17 C18 C19 -180.0(2)
C16 C17 C18 N1 -0.5(4)
N1 C18 C19 C20 -0.5(3)
C17 C18 C19 C20 179.0(2)
C18 C19 C20 C21 -179.9(3)
C18 C19 C20 C25 0.6(3)
C19 C20 C21 C22 -179.4(3)
C25 C20 C21 C22 0.1(3)
C20 C21 C22 C23 -0.6(4)
C21 C22 C23 C24 0.4(4)
C22 C23 C24 C25 0.3(4)
C18 N1 C25 C24 179.5(2)
C18 N1 C25 C20 0.1(2)
C23 C24 C25 N1 180.0(2)
C23 C24 C25 C20 -0.7(4)
C19 C20 C25 N1 -0.4(3)
C21 C20 C25 N1 180.0(2)
C19 C20 C25 C24 -179.8(2)
C21 C20 C25 C24 0.5(3)

_cod_database_fobs_code 2242655
